data_4078955
loop_
_publ_author_name
'Reddy, J. Sreedhar'
'Xu, Bao-Hua'
'Mahdi, Tayseer'
'Fr\"ohlich, Roland'
'Kehr, Gerald'
'Stephan, Douglas W.'
'Erker, Gerhard'

_publ_section_title
;
 Alkenylborane-Derived Frustrated Lewis Pairs: Metal-Free Catalytic
 Hydrogenation Reactions of Electron-Deficient Alkenes
;
_journal_issue 15
_journal_name_full Organometallics
_journal_page_first 5638
_journal_paper_doi 10.1021/om3006068
_journal_volume 31
_journal_year 2012
_chemical_formula_sum 'C38 H33 B F15 P'
_chemical_formula_weight 816.42
_chemical_name_systematic
; 
 ? 
;
_space_group_IT_number 2
_symmetry_cell_setting triclinic
_symmetry_space_group_name_Hall '-P 1'
_symmetry_space_group_name_H-M 'P -1'
_atom_sites_solution_hydrogens geom
_atom_sites_solution_primary direct
_atom_sites_solution_secondary difmap
_audit_creation_method SHELXL-97
_cell_angle_alpha 78.641(3)
_cell_angle_beta 71.732(3)
_cell_angle_gamma 67.422(2)
_cell_formula_units_Z 2
_cell_length_a 11.2573(6)
_cell_length_b 11.8997(6)
_cell_length_c 15.2899(8)
_cell_measurement_reflns_used 4535
_cell_measurement_temperature 150(2)
_cell_measurement_theta_max 23.47
_cell_measurement_theta_min 2.23
_cell_volume 1789.05(17)
_computing_cell_refinement 'Bruker SMART'
_computing_data_collection 'Bruker SMART'
_computing_data_reduction 'Bruker SAINT'
_computing_molecular_graphics 'Bruker SHELXTL'
_computing_publication_material 'Bruker SHELXTL'
_computing_structure_refinement 'SHELXL-97 (Sheldrick, 1997)'
_computing_structure_solution 'SHELXS-97 (Sheldrick, 1990)'
_diffrn_ambient_temperature 150(2)
_diffrn_measured_fraction_theta_full 0.997
_diffrn_measured_fraction_theta_max 0.997
_diffrn_measurement_device_type 'CCD area detector'
_diffrn_measurement_method 'phi and omega scans'
_diffrn_radiation_monochromator graphite
_diffrn_radiation_source 'fine-focus sealed tube'
_diffrn_radiation_type MoK\a
_diffrn_radiation_wavelength 0.71073
_diffrn_reflns_av_R_equivalents 0.0586
_diffrn_reflns_av_sigmaI/netI 0.0622
_diffrn_reflns_limit_h_max 13
_diffrn_reflns_limit_h_min -13
_diffrn_reflns_limit_k_max 14
_diffrn_reflns_limit_k_min -14
_diffrn_reflns_limit_l_max 18
_diffrn_reflns_limit_l_min -18
_diffrn_reflns_number 27013
_diffrn_reflns_theta_full 25.00
_diffrn_reflns_theta_max 25.00
_diffrn_reflns_theta_min 1.86
_exptl_absorpt_coefficient_mu 0.184
_exptl_absorpt_correction_T_max 0.7456
_exptl_absorpt_correction_T_min 0.6943
_exptl_absorpt_correction_type multi-scan
_exptl_absorpt_process_details SADABS
_exptl_crystal_colour colourless
_exptl_crystal_density_diffrn 1.516
_exptl_crystal_density_method 'not measured'
_exptl_crystal_description Block
_exptl_crystal_F_000 832
_exptl_crystal_size_max 0.13
_exptl_crystal_size_mid 0.125
_exptl_crystal_size_min 0.105
_refine_diff_density_max 1.758
_refine_diff_density_min -0.544
_refine_diff_density_rms 0.064
_refine_ls_extinction_method none
_refine_ls_goodness_of_fit_ref 1.018
_refine_ls_hydrogen_treatment constr
_refine_ls_matrix_type full
_refine_ls_number_parameters 505
_refine_ls_number_reflns 6288
_refine_ls_number_restraints 0
_refine_ls_restrained_S_all 1.018
_refine_ls_R_factor_all 0.0947
_refine_ls_R_factor_gt 0.0566
_refine_ls_shift/su_max 0.000
_refine_ls_shift/su_mean 0.000
_refine_ls_structure_factor_coef Fsqd
_refine_ls_weighting_details 'calc w=1/[\s^2^(Fo^2^)+(0.0683P)^2^+1.9834P] where P=(Fo^2^+2Fc^2^)/3'
_refine_ls_weighting_scheme calc
_refine_ls_wR_factor_gt 0.1349
_refine_ls_wR_factor_ref 0.1546
_reflns_number_gt 4207
_reflns_number_total 6288
_reflns_threshold_expression >2sigma(I)
_cod_data_source_file om3006068_si_003.cif
_cod_data_source_block tm024_0m
_cod_depositor_comments
;
The following automatic conversions were performed:

'_symmetry_cell_setting' value 'Triclinic' changed to 'triclinic'
according to /home/saulius/struct/CIF-dictionaries/cif_core.dic
dictionary named 'cif_core.dic' version 2.4.2 from 2011-04-26.

Automatic conversion script
Id: cif_fix_values 1891 2012-01-12 08:04:46Z andrius 
;
_cod_original_cell_volume 1789.05(16)
_cod_original_sg_symbol_H-M P-1
_cod_database_code 4078955

loop_
_symmetry_equiv_pos_as_xyz
'x, y, z'
'-x, -y, -z'

loop_
_atom_site_label
_atom_site_type_symbol
_atom_site_fract_x
_atom_site_fract_y
_atom_site_fract_z
_atom_site_U_iso_or_equiv
_atom_site_adp_type
_atom_site_occupancy
_atom_site_symmetry_multiplicity
_atom_site_calc_flag
_atom_site_refinement_flags
P1 P 0.39672(9) 0.31809(8) 0.25318(6) 0.0275(2) Uani 1 1 d .
H99A H 0.4858 0.2522 0.2491 0.033 Uiso 1 1 calc R
F1 F 0.62346(18) 1.01562(16) 0.27727(13) 0.0271(5) Uani 1 1 d .
F2 F 0.7056(2) 1.13424(18) 0.36184(15) 0.0380(5) Uani 1 1 d .
F3 F 0.9210(2) 1.0141(2) 0.43340(15) 0.0410(6) Uani 1 1 d .
F4 F 1.04910(19) 0.76990(19) 0.41750(14) 0.0362(5) Uani 1 1 d .
F5 F 0.97136(18) 0.64958(17) 0.33217(13) 0.0309(5) Uani 1 1 d .
F6 F 0.7376(2) 0.59818(19) 0.41432(13) 0.0363(5) Uani 1 1 d .
F7 F 0.8195(2) 0.3561(2) 0.43131(16) 0.0510(6) Uani 1 1 d .
F8 F 0.9274(2) 0.22837(19) 0.27759(19) 0.0559(7) Uani 1 1 d .
F9 F 0.9436(2) 0.3534(2) 0.10812(17) 0.0527(7) Uani 1 1 d .
F10 F 0.8594(2) 0.59203(18) 0.08867(13) 0.0374(5) Uani 1 1 d .
F11 F 0.7335(2) 1.0014(2) -0.02539(15) 0.0467(6) Uani 1 1 d .
F12 F 0.9475(3) 1.0167(2) -0.15393(15) 0.0519(7) Uani 1 1 d .
F13 F 1.1970(2) 0.8750(2) -0.13574(15) 0.0513(6) Uani 1 1 d .
F14 F 1.2221(2) 0.7172(2) 0.01777(16) 0.0481(6) Uani 1 1 d .
F15 F 1.01181(19) 0.69377(18) 0.14524(13) 0.0325(5) Uani 1 1 d .
C1 C 0.7906(3) 0.8252(3) 0.3002(2) 0.0197(7) Uani 1 1 d .
C2 C 0.7301(3) 0.9490(3) 0.3119(2) 0.0205(7) Uani 1 1 d .
C3 C 0.7713(3) 1.0135(3) 0.3546(2) 0.0246(8) Uani 1 1 d .
C4 C 0.8796(3) 0.9540(3) 0.3906(2) 0.0275(8) Uani 1 1 d .
C5 C 0.9438(3) 0.8312(3) 0.3814(2) 0.0254(8) Uani 1 1 d .
C6 C 0.8997(3) 0.7706(3) 0.3373(2) 0.0221(7) Uani 1 1 d .
C7 C 0.7933(3) 0.6105(3) 0.2513(2) 0.0222(7) Uani 1 1 d .
C8 C 0.7862(3) 0.5413(3) 0.3351(2) 0.0265(8) Uani 1 1 d .
C9 C 0.8287(4) 0.4151(3) 0.3464(3) 0.0342(9) Uani 1 1 d .
C10 C 0.8822(4) 0.3511(3) 0.2696(3) 0.0347(9) Uani 1 1 d .
C11 C 0.8902(4) 0.4147(3) 0.1848(3) 0.0327(9) Uani 1 1 d .
C12 C 0.8461(3) 0.5402(3) 0.1769(2) 0.0280(8) Uani 1 1 d .
C13 C 0.8580(3) 0.8430(3) 0.0667(2) 0.0240(8) Uani 1 1 d .
C14 C 0.8531(4) 0.9246(3) -0.0124(2) 0.0315(9) Uani 1 1 d .
C15 C 0.9622(4) 0.9365(3) -0.0796(2) 0.0341(9) Uani 1 1 d .
C16 C 1.0877(4) 0.8669(4) -0.0703(2) 0.0348(9) Uani 1 1 d .
C17 C 1.1000(4) 0.7877(3) 0.0074(3) 0.0315(9) Uani 1 1 d .
C18 C 0.9884(4) 0.7764(3) 0.0728(2) 0.0257(8) Uani 1 1 d .
C19 C 0.7405(3) 0.8264(3) 0.1380(2) 0.0236(8) Uani 1 1 d .
C20 C 0.6174(3) 0.8666(3) 0.1236(2) 0.0257(8) Uani 1 1 d .
H12A H 0.5997 0.9028 0.0657 0.031 Uiso 1 1 calc R
C21 C 0.5154(3) 0.8489(3) 0.2050(2) 0.0244(8) Uani 1 1 d .
C22 C 0.5696(3) 0.7969(3) 0.2812(2) 0.0214(7) Uani 1 1 d .
C23 C 0.4815(3) 0.7841(3) 0.3661(2) 0.0280(8) Uani 1 1 d .
H5A H 0.5149 0.7499 0.4189 0.034 Uiso 1 1 calc R
C24 C 0.3446(4) 0.8206(3) 0.3759(3) 0.0325(9) Uani 1 1 d .
H11A H 0.2858 0.8121 0.4348 0.039 Uiso 1 1 calc R
C25 C 0.2949(4) 0.8692(3) 0.2989(3) 0.0339(9) Uani 1 1 d .
H7A H 0.2021 0.8925 0.3052 0.041 Uiso 1 1 calc R
C26 C 0.3788(4) 0.8837(3) 0.2141(3) 0.0323(9) Uani 1 1 d .
H1A H 0.3443 0.9174 0.1617 0.039 Uiso 1 1 calc R
C27 C 0.4254(4) 0.4591(3) 0.2612(3) 0.0355(9) Uani 1 1 d .
C28 C 0.5609(5) 0.4549(5) 0.1947(3) 0.0612(13) Uani 1 1 d .
H35A H 0.5822 0.5245 0.2020 0.092 Uiso 1 1 calc R
H35B H 0.5572 0.4590 0.1309 0.092 Uiso 1 1 calc R
H35C H 0.6300 0.3786 0.2086 0.092 Uiso 1 1 calc R
C29 C 0.3152(5) 0.5744(4) 0.2388(4) 0.0574(13) Uani 1 1 d .
H36A H 0.3314 0.6462 0.2475 0.086 Uiso 1 1 calc R
H36B H 0.2290 0.5735 0.2800 0.086 Uiso 1 1 calc R
H36C H 0.3141 0.5779 0.1745 0.086 Uiso 1 1 calc R
C30 C 0.4402(6) 0.4609(5) 0.3584(3) 0.0618(14) Uani 1 1 d .
H31A H 0.4667 0.5302 0.3586 0.093 Uiso 1 1 calc R
H31B H 0.5084 0.3846 0.3736 0.093 Uiso 1 1 calc R
H31C H 0.3548 0.4689 0.4045 0.093 Uiso 1 1 calc R
C31 C 0.3568(4) 0.3161(3) 0.1432(2) 0.0316(9) Uani 1 1 d .
C32 C 0.2099(4) 0.3827(5) 0.1496(3) 0.0603(14) Uani 1 1 d .
H30A H 0.1927 0.3829 0.0906 0.090 Uiso 1 1 calc R
H30B H 0.1849 0.4671 0.1634 0.090 Uiso 1 1 calc R
H30C H 0.1573 0.3414 0.1990 0.090 Uiso 1 1 calc R
C33 C 0.4356(4) 0.3758(4) 0.0599(3) 0.0463(11) Uani 1 1 d .
H37A H 0.4220 0.3624 0.0031 0.070 Uiso 1 1 calc R
H37B H 0.5306 0.3396 0.0577 0.070 Uiso 1 1 calc R
H37C H 0.4047 0.4637 0.0656 0.070 Uiso 1 1 calc R
C34 C 0.4042(6) 0.1813(4) 0.1262(3) 0.0738(17) Uani 1 1 d .
H34A H 0.3960 0.1751 0.0655 0.111 Uiso 1 1 calc R
H34B H 0.3493 0.1407 0.1743 0.111 Uiso 1 1 calc R
H34C H 0.4976 0.1417 0.1279 0.111 Uiso 1 1 calc R
C35 C 0.2843(4) 0.2682(3) 0.3595(2) 0.0312(9) Uani 1 1 d .
C36 C 0.2477(5) 0.1644(4) 0.3429(3) 0.0545(13) Uani 1 1 d .
H33A H 0.2023 0.1311 0.4021 0.082 Uiso 1 1 calc R
H33B H 0.3290 0.0998 0.3143 0.082 Uiso 1 1 calc R
H33C H 0.1884 0.1958 0.3018 0.082 Uiso 1 1 calc R
C37 C 0.1574(4) 0.3748(4) 0.3962(3) 0.0435(10) Uani 1 1 d .
H38A H 0.1018 0.3455 0.4522 0.065 Uiso 1 1 calc R
H38B H 0.1076 0.4085 0.3491 0.065 Uiso 1 1 calc R
H38C H 0.1816 0.4384 0.4107 0.065 Uiso 1 1 calc R
C38 C 0.3648(4) 0.2141(3) 0.4316(3) 0.0368(9) Uani 1 1 d .
H39A H 0.3093 0.1870 0.4889 0.055 Uiso 1 1 calc R
H39B H 0.3928 0.2765 0.4442 0.055 Uiso 1 1 calc R
H39C H 0.4437 0.1443 0.4079 0.055 Uiso 1 1 calc R
B1 B 0.7312(4) 0.7618(3) 0.2448(3) 0.0218(8) Uani 1 1 d .

loop_
_atom_site_aniso_label
_atom_site_aniso_U_11
_atom_site_aniso_U_22
_atom_site_aniso_U_33
_atom_site_aniso_U_23
_atom_site_aniso_U_13
_atom_site_aniso_U_12
P1 0.0232(5) 0.0263(5) 0.0287(5) -0.0026(4) -0.0045(4) -0.0058(4)
F1 0.0215(10) 0.0233(10) 0.0352(11) -0.0028(9) -0.0120(9) -0.0026(8)
F2 0.0340(12) 0.0270(12) 0.0548(14) -0.0150(10) -0.0101(11) -0.0083(10)
F3 0.0421(13) 0.0524(14) 0.0442(13) -0.0108(11) -0.0168(11) -0.0255(11)
F4 0.0268(11) 0.0491(13) 0.0381(12) 0.0057(10) -0.0191(10) -0.0150(10)
F5 0.0230(11) 0.0276(11) 0.0380(12) -0.0005(9) -0.0139(9) -0.0008(9)
F6 0.0400(13) 0.0389(12) 0.0235(11) 0.0029(9) -0.0078(10) -0.0096(10)
F7 0.0563(15) 0.0401(13) 0.0506(15) 0.0203(11) -0.0172(13) -0.0195(12)
F8 0.0549(16) 0.0212(12) 0.090(2) 0.0006(12) -0.0180(14) -0.0146(11)
F9 0.0647(17) 0.0382(13) 0.0584(16) -0.0243(12) -0.0067(13) -0.0191(12)
F10 0.0528(14) 0.0337(12) 0.0248(11) -0.0082(9) -0.0065(10) -0.0142(11)
F11 0.0505(15) 0.0510(14) 0.0344(13) 0.0165(11) -0.0187(11) -0.0167(12)
F12 0.0750(18) 0.0559(15) 0.0276(12) 0.0125(11) -0.0118(12) -0.0348(14)
F13 0.0532(15) 0.0584(16) 0.0371(13) -0.0071(11) 0.0135(12) -0.0326(13)
F14 0.0269(12) 0.0539(15) 0.0495(14) -0.0031(12) 0.0041(11) -0.0108(11)
F15 0.0249(11) 0.0341(12) 0.0288(11) 0.0048(9) -0.0029(9) -0.0066(9)
C1 0.0172(17) 0.0253(19) 0.0139(16) 0.0002(14) -0.0016(14) -0.0074(14)
C2 0.0146(17) 0.0248(19) 0.0181(17) 0.0005(14) -0.0029(14) -0.0048(14)
C3 0.0242(19) 0.0224(19) 0.0255(19) -0.0045(15) 0.0002(15) -0.0104(15)
C4 0.029(2) 0.039(2) 0.0233(18) -0.0048(16) -0.0052(16) -0.0208(18)
C5 0.0172(18) 0.041(2) 0.0196(18) 0.0033(16) -0.0065(15) -0.0137(16)
C6 0.0189(17) 0.0231(18) 0.0203(17) 0.0004(14) -0.0031(15) -0.0058(15)
C7 0.0174(17) 0.0238(18) 0.0261(19) -0.0019(15) -0.0070(15) -0.0071(14)
C8 0.0219(19) 0.029(2) 0.028(2) -0.0039(16) -0.0054(16) -0.0079(16)
C9 0.031(2) 0.033(2) 0.040(2) 0.0143(19) -0.0137(18) -0.0170(18)
C10 0.025(2) 0.0206(19) 0.060(3) -0.0065(19) -0.009(2) -0.0101(16)
C11 0.026(2) 0.034(2) 0.044(2) -0.0151(19) -0.0046(18) -0.0151(17)
C12 0.027(2) 0.028(2) 0.033(2) -0.0032(16) -0.0070(17) -0.0136(16)
C13 0.033(2) 0.0231(18) 0.0180(17) -0.0044(14) -0.0046(16) -0.0118(16)
C14 0.038(2) 0.030(2) 0.028(2) -0.0040(16) -0.0127(18) -0.0098(18)
C15 0.053(3) 0.035(2) 0.0190(19) 0.0019(16) -0.0059(19) -0.025(2)
C16 0.045(2) 0.039(2) 0.024(2) -0.0125(17) 0.0094(18) -0.028(2)
C17 0.029(2) 0.027(2) 0.034(2) -0.0091(17) -0.0004(17) -0.0085(17)
C18 0.031(2) 0.0241(19) 0.0205(18) -0.0034(15) -0.0016(16) -0.0113(16)
C19 0.0274(19) 0.0213(18) 0.0216(18) -0.0039(14) -0.0078(15) -0.0057(15)
C20 0.034(2) 0.0236(19) 0.0198(18) -0.0002(14) -0.0110(16) -0.0086(16)
C21 0.0257(19) 0.0212(18) 0.0296(19) -0.0031(15) -0.0096(16) -0.0094(15)
C22 0.0240(18) 0.0178(17) 0.0253(19) -0.0014(14) -0.0098(16) -0.0079(14)
C23 0.028(2) 0.0256(19) 0.030(2) -0.0020(15) -0.0086(17) -0.0078(16)
C24 0.024(2) 0.030(2) 0.041(2) -0.0037(17) -0.0018(18) -0.0123(17)
C25 0.0192(19) 0.026(2) 0.057(3) -0.0009(18) -0.0120(19) -0.0083(16)
C26 0.033(2) 0.025(2) 0.046(2) 0.0006(17) -0.024(2) -0.0098(17)
C27 0.040(2) 0.031(2) 0.041(2) -0.0044(18) -0.0075(19) -0.0196(18)
C28 0.050(3) 0.083(4) 0.062(3) 0.004(3) -0.014(2) -0.041(3)
C29 0.063(3) 0.029(2) 0.080(4) -0.008(2) -0.017(3) -0.015(2)
C30 0.093(4) 0.064(3) 0.055(3) -0.005(2) -0.026(3) -0.052(3)
C31 0.039(2) 0.033(2) 0.0224(19) 0.0016(16) -0.0073(17) -0.0147(18)
C32 0.048(3) 0.094(4) 0.051(3) 0.017(3) -0.026(2) -0.039(3)
C33 0.051(3) 0.057(3) 0.025(2) 0.0038(19) -0.002(2) -0.021(2)
C34 0.136(5) 0.048(3) 0.036(3) -0.010(2) -0.016(3) -0.032(3)
C35 0.039(2) 0.033(2) 0.0210(19) -0.0011(16) 0.0015(17) -0.0196(18)
C36 0.083(4) 0.056(3) 0.042(3) 0.008(2) -0.010(2) -0.053(3)
C37 0.028(2) 0.046(3) 0.046(3) 0.008(2) -0.0047(19) -0.0114(19)
C38 0.035(2) 0.035(2) 0.032(2) -0.0043(17) -0.0022(18) -0.0072(18)
B1 0.022(2) 0.025(2) 0.018(2) -0.0025(16) -0.0065(17) -0.0066(17)

loop_
_atom_type_symbol
_atom_type_description
_atom_type_scat_dispersion_real
_atom_type_scat_dispersion_imag
_atom_type_scat_source
C C 0.0033 0.0016 'International Tables Vol C Tables 4.2.6.8 and 6.1.1.4'
H H 0.0000 0.0000 'International Tables Vol C Tables 4.2.6.8 and 6.1.1.4'
B B 0.0013 0.0007 'International Tables Vol C Tables 4.2.6.8 and 6.1.1.4'
F F 0.0171 0.0103 'International Tables Vol C Tables 4.2.6.8 and 6.1.1.4'
P P 0.1023 0.0942 'International Tables Vol C Tables 4.2.6.8 and 6.1.1.4'

loop_
_geom_angle_atom_site_label_1
_geom_angle_atom_site_label_2
_geom_angle_atom_site_label_3
_geom_angle
C27 P1 C35 114.74(17)
C27 P1 C31 114.13(17)
C35 P1 C31 113.62(16)
C2 C1 C6 112.5(3)
C2 C1 B1 119.2(3)
C6 C1 B1 128.3(3)
F1 C2 C3 115.5(3)
F1 C2 C1 119.4(3)
C3 C2 C1 125.1(3)
F2 C3 C2 120.3(3)
F2 C3 C4 120.0(3)
C2 C3 C4 119.6(3)
F3 C4 C5 120.9(3)
F3 C4 C3 121.0(3)
C5 C4 C3 118.1(3)
F4 C5 C4 119.4(3)
F4 C5 C6 120.3(3)
C4 C5 C6 120.2(3)
F5 C6 C5 114.9(3)
F5 C6 C1 120.7(3)
C5 C6 C1 124.4(3)
C8 C7 C12 112.8(3)
C8 C7 B1 121.6(3)
C12 C7 B1 125.4(3)
F6 C8 C7 119.3(3)
F6 C8 C9 115.6(3)
C7 C8 C9 125.1(3)
F7 C9 C10 120.5(3)
F7 C9 C8 120.5(4)
C10 C9 C8 119.1(3)
F8 C10 C11 120.6(4)
F8 C10 C9 120.9(4)
C11 C10 C9 118.5(3)
F9 C11 C10 119.5(3)
F9 C11 C12 120.1(3)
C10 C11 C12 120.4(3)
F10 C12 C11 114.4(3)
F10 C12 C7 121.5(3)
C11 C12 C7 124.1(3)
C14 C13 C18 112.7(3)
C14 C13 C19 125.1(3)
C18 C13 C19 122.2(3)
F11 C14 C15 115.4(3)
F11 C14 C13 119.8(3)
C15 C14 C13 124.7(4)
F12 C15 C14 120.5(4)
F12 C15 C16 119.8(3)
C14 C15 C16 119.8(3)
F13 C16 C15 121.2(3)
F13 C16 C17 120.2(4)
C15 C16 C17 118.6(3)
F14 C17 C16 119.8(3)
F14 C17 C18 120.0(3)
C16 C17 C18 120.1(3)
F15 C18 C17 115.3(3)
F15 C18 C13 120.7(3)
C17 C18 C13 124.0(3)
C20 C19 C13 122.9(3)
C20 C19 B1 108.4(3)
C13 C19 B1 128.7(3)
C19 C20 C21 113.5(3)
C26 C21 C22 121.4(3)
C26 C21 C20 127.7(3)
C22 C21 C20 110.7(3)
C23 C22 C21 117.2(3)
C23 C22 B1 134.5(3)
C21 C22 B1 108.2(3)
C22 C23 C24 121.5(3)
C25 C24 C23 119.7(3)
C26 C25 C24 120.4(3)
C25 C26 C21 119.7(3)
C29 C27 C28 110.7(4)
C29 C27 C30 109.9(4)
C28 C27 C30 104.9(3)
C29 C27 P1 112.2(3)
C28 C27 P1 108.0(3)
C30 C27 P1 110.9(3)
C32 C31 C33 107.8(3)
C32 C31 C34 113.4(4)
C33 C31 C34 106.3(3)
C32 C31 P1 111.3(3)
C33 C31 P1 112.0(3)
C34 C31 P1 106.1(3)
C36 C35 C37 110.0(3)
C36 C35 C38 105.7(3)
C37 C35 C38 110.6(3)
C36 C35 P1 111.8(3)
C37 C35 P1 111.8(2)
C38 C35 P1 106.7(3)
C22 B1 C19 98.5(3)
C22 B1 C1 113.2(3)
C19 B1 C1 110.0(3)
C22 B1 C7 105.5(3)
C19 B1 C7 113.7(3)
C1 B1 C7 114.7(3)

loop_
_geom_bond_atom_site_label_1
_geom_bond_atom_site_label_2
_geom_bond_distance
P1 C27 1.859(4)
P1 C35 1.872(3)
P1 C31 1.878(4)
F1 C2 1.361(3)
F2 C3 1.349(4)
F3 C4 1.337(4)
F4 C5 1.353(4)
F5 C6 1.358(4)
F6 C8 1.359(4)
F7 C9 1.342(4)
F8 C10 1.344(4)
F9 C11 1.352(4)
F10 C12 1.357(4)
F11 C14 1.356(4)
F12 C15 1.342(4)
F13 C16 1.344(4)
F14 C17 1.348(4)
F15 C18 1.348(4)
C1 C2 1.387(4)
C1 C6 1.390(4)
C1 B1 1.652(5)
C2 C3 1.375(5)
C3 C4 1.377(5)
C4 C5 1.372(5)
C5 C6 1.377(5)
C7 C8 1.377(5)
C7 C12 1.383(5)
C7 B1 1.658(5)
C8 C9 1.383(5)
C9 C10 1.370(5)
C10 C11 1.363(5)
C11 C12 1.374(5)
C13 C14 1.395(5)
C13 C18 1.398(5)
C13 C19 1.480(5)
C14 C15 1.368(5)
C15 C16 1.372(6)
C16 C17 1.372(5)
C17 C18 1.374(5)
C19 C20 1.356(5)
C19 B1 1.652(5)
C20 C21 1.449(5)
C21 C26 1.399(5)
C21 C22 1.408(5)
C22 C23 1.387(5)
C22 B1 1.633(5)
C23 C24 1.398(5)
C24 C25 1.388(5)
C25 C26 1.368(5)
C27 C29 1.521(6)
C27 C28 1.534(6)
C27 C30 1.553(6)
C31 C32 1.514(6)
C31 C33 1.528(5)
C31 C34 1.532(6)
C35 C36 1.529(5)
C35 C37 1.533(5)
C35 C38 1.533(5)
